data_2207005
loop_
_publ_author_name
'Tao Liu'
'Zhong-Miao Xu'
'Yong-Zhou Hu'

_publ_section_title
;
 2'-Hydroxy-3'-(morpholin-4-yl-methyl)-4',6'-dimethoxy-2-chloro-chalcone
;
_journal_coeditor_code LH6493
_journal_issue 10
_journal_name_full 'Acta Crystallographica Section E'
_journal_page_first o3389
_journal_page_last o3390
_journal_paper_doi 10.1107/S1600536805029648
_journal_volume 61
_journal_year 2005
_chemical_formula_moiety 'C22 H24 Cl N O5'
_chemical_formula_sum 'C22 H24 Cl N O5'
_chemical_formula_weight 417.89
_chemical_name_systematic
;
2'-Hydroxy-3'-(morpholin-4-yl-methyl)-4',6'-dimethoxy-2-chloro-chalcone
;
_space_group_IT_number 15
_symmetry_cell_setting monoclinic
_symmetry_space_group_name_Hall '-C 2yc'
_symmetry_space_group_name_H-M 'C 1 2/c 1'
_atom_sites_solution_hydrogens geom
_atom_sites_solution_primary direct
_atom_sites_solution_secondary difmap
_cell_angle_alpha 90.00
_cell_angle_beta 92.90(2)
_cell_angle_gamma 90.00
_cell_formula_units_Z 8
_cell_length_a 13.408(2)
_cell_length_b 10.517(2)
_cell_length_c 29.505(6)
_cell_measurement_reflns_used 28
_cell_measurement_temperature 296(2)
_cell_measurement_theta_max 14.82
_cell_measurement_theta_min 2.86
_cell_volume 4155.2(13)
_computing_cell_refinement XSCANS
_computing_data_collection 'XSCANS (Bruker, 1997)'
_computing_data_reduction 'SHELXTL (Bruker, 1997)'
_computing_molecular_graphics 'SHELXTL and PLATON (Spek, 2003)'
_computing_publication_material SHELXTL
_computing_structure_refinement 'SHELXL97 (Sheldrick, 1997)'
_computing_structure_solution 'SHELXS97 (Sheldrick, 1997)'
_diffrn_ambient_temperature 296(2)
_diffrn_measured_fraction_theta_full 1.000
_diffrn_measured_fraction_theta_max 1.000
_diffrn_measurement_device_type 'Siemens P4'
_diffrn_measurement_method '\w scans'
_diffrn_radiation_monochromator graphite
_diffrn_radiation_source 'normal-focus sealed tube'
_diffrn_radiation_type MoK\a
_diffrn_radiation_wavelength 0.71073
_diffrn_reflns_av_R_equivalents 0.0326
_diffrn_reflns_av_sigmaI/netI 0.1087
_diffrn_reflns_limit_h_max 16
_diffrn_reflns_limit_h_min 0
_diffrn_reflns_limit_k_max 12
_diffrn_reflns_limit_k_min 0
_diffrn_reflns_limit_l_max 35
_diffrn_reflns_limit_l_min -35
_diffrn_reflns_number 4451
_diffrn_reflns_theta_full 25.50
_diffrn_reflns_theta_max 25.50
_diffrn_reflns_theta_min 1.38
_diffrn_standards_decay_% 3.30
_diffrn_standards_interval_count 97
_diffrn_standards_number 3
_exptl_absorpt_coefficient_mu 0.217
_exptl_absorpt_correction_T_max 0.974
_exptl_absorpt_correction_T_min 0.874
_exptl_absorpt_correction_type psi-scan
_exptl_absorpt_process_details '(SHELXTL; Bruker, 1997)'
_exptl_crystal_colour yellow
_exptl_crystal_density_diffrn 1.336
_exptl_crystal_density_method 'not measured'
_exptl_crystal_description plate
_exptl_crystal_F_000 1760
_exptl_crystal_size_max 0.60
_exptl_crystal_size_mid 0.50
_exptl_crystal_size_min 0.12
_refine_diff_density_max 0.167
_refine_diff_density_min -0.165
_refine_ls_extinction_coef 0.00184(12)
_refine_ls_extinction_expression Fc^*^=kFc[1+0.001xFc^2^\l^3^/sin(2\q)]^-1/4^
_refine_ls_extinction_method SHELXL97
_refine_ls_goodness_of_fit_ref 0.813
_refine_ls_hydrogen_treatment mixed
_refine_ls_matrix_type full
_refine_ls_number_parameters 269
_refine_ls_number_reflns 3872
_refine_ls_number_restraints 0
_refine_ls_restrained_S_all 0.813
_refine_ls_R_factor_all 0.1235
_refine_ls_R_factor_gt 0.0434
_refine_ls_shift/su_max 0.000
_refine_ls_shift/su_mean 0.000
_refine_ls_structure_factor_coef Fsqd
_refine_ls_weighting_details 'calc w=1/[\s^2^(Fo^2^)+(0.0262P)^2^] where P=(Fo^2^+2Fc^2^)/3'
_refine_ls_weighting_scheme calc
_refine_ls_wR_factor_gt 0.0783
_refine_ls_wR_factor_ref 0.0878
_reflns_number_gt 1515
_reflns_number_total 3872
_reflns_threshold_expression I>2\s(I)
_cod_data_source_file lh6493.cif
_cod_data_source_block I
_cod_depositor_comments
;
The following automatic conversions were performed:
'_symmetry_cell_setting' value 'Monoclinic' changed to 'monoclinic'
according to '/home/saulius/struct/CIF-dictionaries/cif_core.dic'
dictionary named 'cif_core.dic' version 2.4.1 from 2010-06-29.

Automatic conversion script
Id: cif_fix_enum 1527 2010-12-29 10:47:43Z saulius 

The following automatic conversions were performed:

'_symmetry_cell_setting' value 'Monoclinic' changed to 'monoclinic'
according to /home/saulius/struct/CIF-dictionaries/cif_core.dic
dictionary named 'cif_core.dic' version 2.4.1 from 2010-06-29.

Automatic conversion script
Id: cif_fix_values 1715 2011-07-08 13:25:40Z adriana 
;
_cod_original_cell_volume 4154.9(13)
_cod_original_sg_symbol_H-M C2/c
_cod_database_code 2207005
_cod_database_fobs_code 2207005

loop_
_symmetry_equiv_pos_as_xyz
'x, y, z'
'-x, y, -z+1/2'
'x+1/2, y+1/2, z'
'-x+1/2, y+1/2, -z+1/2'
'-x, -y, -z'
'x, -y, z-1/2'
'-x+1/2, -y+1/2, -z'
'x+1/2, -y+1/2, z-1/2'

loop_
_atom_site_label
_atom_site_fract_x
_atom_site_fract_y
_atom_site_fract_z
_atom_site_U_iso_or_equiv
_atom_site_adp_type
_atom_site_calc_flag
_atom_site_refinement_flags
_atom_site_occupancy
_atom_site_type_symbol
Cl 0.38905(6) 0.72256(10) 0.55745(3) 0.0884(4) Uani d . 1 Cl
O1 0.63199(16) 0.8432(2) 0.17539(7) 0.0707(7) Uani d . 1 O
O2 0.60487(15) 0.8428(2) 0.43680(7) 0.0730(7) Uani d . 1 O
O3 0.81469(14) 0.5530(2) 0.44309(7) 0.0615(6) Uani d . 1 O
O4 0.95185(14) 0.7210(2) 0.30864(6) 0.0609(6) Uani d . 1 O
O5 0.66999(16) 0.9096(2) 0.36435(7) 0.0604(7) Uani d . 1 O
N 0.76459(17) 0.8451(2) 0.25467(8) 0.0479(7) Uani d . 1 N
C1 0.4764(2) 0.6039(3) 0.57022(10) 0.0577(9) Uani d . 1 C
C2 0.4576(3) 0.5230(4) 0.60567(11) 0.0725(11) Uani d . 1 C
H2 0.4007 0.5340 0.6220 0.087 Uiso calc R 1 H
C3 0.5227(3) 0.4269(4) 0.61656(12) 0.0839(12) Uani d . 1 C
H3 0.5103 0.3728 0.6406 0.101 Uiso calc R 1 H
C4 0.6066(3) 0.4092(3) 0.59233(12) 0.0764(11) Uani d . 1 C
H4 0.6510 0.3437 0.5998 0.092 Uiso calc R 1 H
C5 0.6239(2) 0.4908(3) 0.55662(11) 0.0623(10) Uani d . 1 C
H5 0.6809 0.4790 0.5404 0.075 Uiso calc R 1 H
C6 0.5596(2) 0.5889(3) 0.54432(10) 0.0474(8) Uani d . 1 C
C7 0.5788(2) 0.6735(3) 0.50628(9) 0.0520(9) Uani d . 1 C
H7 0.5357 0.7420 0.5016 0.062 Uiso calc R 1 H
C8 0.6509(2) 0.6616(3) 0.47827(9) 0.0510(8) Uani d . 1 C
H8 0.6961 0.5951 0.4826 0.061 Uiso calc R 1 H
C9 0.6629(2) 0.7495(3) 0.44013(9) 0.0484(8) Uani d . 1 C
C10 0.73842(19) 0.7318(3) 0.40638(9) 0.0376(7) Uani d . 1 C
C11 0.8143(2) 0.6384(3) 0.40846(9) 0.0438(8) Uani d . 1 C
C12 0.88623(19) 0.6339(3) 0.37645(9) 0.0446(8) Uani d . 1 C
H12 0.9368 0.5733 0.3788 0.054 Uiso calc R 1 H
C13 0.8825(2) 0.7198(3) 0.34101(9) 0.0438(8) Uani d . 1 C
C14 0.8086(2) 0.8115(3) 0.33573(9) 0.0415(8) Uani d . 1 C
C15 0.7394(2) 0.8170(3) 0.36919(9) 0.0444(8) Uani d . 1 C
C16 0.8082(2) 0.9018(3) 0.29663(9) 0.0496(8) Uani d . 1 C
H16A 0.7703 0.9770 0.3039 0.060 Uiso calc R 1 H
H16B 0.8761 0.9281 0.2918 0.060 Uiso calc R 1 H
C17 0.7802(2) 0.9274(3) 0.21557(10) 0.0706(10) Uani d . 1 C
H17A 0.8511 0.9411 0.2126 0.085 Uiso calc R 1 H
H17B 0.7488 1.0093 0.2200 0.085 Uiso calc R 1 H
C18 0.7359(2) 0.8658(4) 0.17340(11) 0.0826(12) Uani d . 1 C
H18A 0.7473 0.9201 0.1476 0.099 Uiso calc R 1 H
H18B 0.7696 0.7856 0.1687 0.099 Uiso calc R 1 H
C19 0.6156(2) 0.7666(3) 0.21359(10) 0.0646(10) Uani d . 1 C
H19A 0.6457 0.6838 0.2093 0.077 Uiso calc R 1 H
H19B 0.5444 0.7543 0.2160 0.077 Uiso calc R 1 H
C20 0.6583(2) 0.8237(3) 0.25688(9) 0.0577(9) Uani d . 1 C
H20A 0.6252 0.9039 0.2624 0.069 Uiso calc R 1 H
H20B 0.6462 0.7671 0.2820 0.069 Uiso calc R 1 H
C21 0.8948(2) 0.4643(3) 0.44885(10) 0.0739(11) Uani d . 1 C
H21A 0.8976 0.4125 0.4222 0.089 Uiso calc R 1 H
H21B 0.8842 0.4113 0.4746 0.089 Uiso calc R 1 H
H21C 0.9567 0.5096 0.4536 0.089 Uiso calc R 1 H
C22 1.0320(2) 0.6316(3) 0.31209(10) 0.0671(10) Uani d . 1 C
H22A 1.0697 0.6441 0.3403 0.080 Uiso calc R 1 H
H22B 1.0747 0.6439 0.2873 0.080 Uiso calc R 1 H
H22C 1.0055 0.5468 0.3110 0.080 Uiso calc R 1 H
H0 0.633(2) 0.906(3) 0.3890(11) 0.103(14) Uiso d . 1 H

loop_
_atom_site_aniso_label
_atom_site_aniso_U_11
_atom_site_aniso_U_22
_atom_site_aniso_U_33
_atom_site_aniso_U_12
_atom_site_aniso_U_13
_atom_site_aniso_U_23
Cl 0.0718(6) 0.1093(8) 0.0870(7) 0.0171(6) 0.0326(5) 0.0079(7)
O1 0.0693(16) 0.0889(18) 0.0537(14) 0.0189(14) 0.0023(12) 0.0085(14)
O2 0.0728(16) 0.0699(16) 0.0794(17) 0.0344(14) 0.0339(13) 0.0229(14)
O3 0.0589(13) 0.0611(15) 0.0660(15) 0.0247(12) 0.0188(11) 0.0227(13)
O4 0.0526(13) 0.0702(16) 0.0619(14) 0.0138(12) 0.0228(11) 0.0119(12)
O5 0.0610(14) 0.0611(16) 0.0602(16) 0.0252(13) 0.0149(13) 0.0149(13)
N 0.0465(16) 0.0579(17) 0.0398(15) 0.0049(14) 0.0071(12) 0.0111(14)
C1 0.060(2) 0.070(3) 0.044(2) -0.008(2) 0.0094(17) 0.0005(19)
C2 0.070(3) 0.098(3) 0.050(2) -0.017(2) 0.011(2) 0.007(2)
C3 0.095(3) 0.101(4) 0.055(3) -0.027(3) -0.006(2) 0.022(2)
C4 0.089(3) 0.069(3) 0.069(3) -0.003(2) -0.011(2) 0.018(2)
C5 0.066(2) 0.067(3) 0.054(2) -0.001(2) 0.0027(19) 0.005(2)
C6 0.054(2) 0.047(2) 0.0407(18) -0.0059(18) 0.0040(16) -0.0011(17)
C7 0.0490(19) 0.055(2) 0.053(2) 0.0050(17) 0.0067(16) -0.0006(18)
C8 0.0486(18) 0.055(2) 0.050(2) 0.0147(17) 0.0114(16) 0.0083(17)
C9 0.0451(18) 0.056(2) 0.045(2) 0.0017(18) 0.0058(15) 0.0010(18)
C10 0.0382(16) 0.0392(18) 0.0354(16) 0.0072(15) 0.0036(13) 0.0019(15)
C11 0.0452(18) 0.044(2) 0.0424(19) 0.0022(16) 0.0019(16) 0.0033(17)
C12 0.0395(18) 0.047(2) 0.0482(18) 0.0101(15) 0.0054(15) -0.0007(17)
C13 0.0413(17) 0.048(2) 0.0423(19) 0.0010(17) 0.0075(15) -0.0009(17)
C14 0.0439(18) 0.041(2) 0.0399(18) 0.0034(16) 0.0034(15) 0.0045(15)
C15 0.0419(18) 0.042(2) 0.049(2) 0.0084(16) 0.0040(16) 0.0017(17)
C16 0.0466(19) 0.053(2) 0.049(2) 0.0010(17) 0.0046(16) 0.0087(17)
C17 0.061(2) 0.097(3) 0.053(2) -0.001(2) -0.0028(18) 0.032(2)
C18 0.067(3) 0.131(4) 0.051(2) 0.017(2) 0.012(2) 0.033(2)
C19 0.065(2) 0.073(3) 0.056(2) 0.010(2) 0.0063(19) -0.004(2)
C20 0.056(2) 0.071(2) 0.046(2) -0.0046(19) 0.0064(17) -0.0034(18)
C21 0.076(2) 0.066(2) 0.080(3) 0.034(2) 0.013(2) 0.026(2)
C22 0.051(2) 0.079(3) 0.073(2) 0.012(2) 0.0230(18) -0.001(2)

loop_
_atom_type_symbol
_atom_type_description
_atom_type_scat_dispersion_real
_atom_type_scat_dispersion_imag
_atom_type_scat_source
C C 0.0033 0.0016 'International Tables Vol C Tables 4.2.6.8 and 6.1.1.4'
H H 0.0000 0.0000 'International Tables Vol C Tables 4.2.6.8 and 6.1.1.4'
N N 0.0061 0.0033 'International Tables Vol C Tables 4.2.6.8 and 6.1.1.4'
O O 0.0106 0.0060 'International Tables Vol C Tables 4.2.6.8 and 6.1.1.4'
Cl Cl 0.1484 0.1585 'International Tables Vol C Tables 4.2.6.8 and 6.1.1.4'

loop_
_geom_angle_atom_site_label_1
_geom_angle_atom_site_label_2
_geom_angle_atom_site_label_3
_geom_angle
C19 O1 C18 108.8(2)
C11 O3 C21 119.7(2)
C13 O4 C22 118.7(2)
C15 O5 H0 107(2)
C20 N C17 107.9(2)
C20 N C16 112.1(2)
C17 N C16 110.9(2)
C2 C1 C6 121.8(3)
C2 C1 Cl 117.3(3)
C6 C1 Cl 120.8(3)
C3 C2 C1 119.7(3)
C3 C2 H2 120.1
C1 C2 H2 120.1
C2 C3 C4 120.6(4)
C2 C3 H3 119.7
C4 C3 H3 119.7
C3 C4 C5 118.9(4)
C3 C4 H4 120.5
C5 C4 H4 120.5
C6 C5 C4 122.3(3)
C6 C5 H5 118.8
C4 C5 H5 118.8
C5 C6 C1 116.6(3)
C5 C6 C7 121.6(3)
C1 C6 C7 121.9(3)
C8 C7 C6 126.1(3)
C8 C7 H7 116.9
C6 C7 H7 116.9
C7 C8 C9 122.4(3)
C7 C8 H8 118.8
C9 C8 H8 118.8
O2 C9 C10 119.5(3)
O2 C9 C8 117.4(3)
C10 C9 C8 123.0(3)
C11 C10 C15 116.0(2)
C11 C10 C9 125.4(3)
C15 C10 C9 118.6(3)
O3 C11 C12 120.9(3)
O3 C11 C10 117.9(2)
C12 C11 C10 121.3(3)
C13 C12 C11 119.6(3)
C13 C12 H12 120.2
C11 C12 H12 120.2
O4 C13 C12 122.4(3)
O4 C13 C14 115.0(3)
C12 C13 C14 122.6(3)
C13 C14 C15 116.7(3)
C13 C14 C16 120.3(3)
C15 C14 C16 123.0(3)
O5 C15 C14 115.9(3)
O5 C15 C10 120.3(2)
C14 C15 C10 123.8(3)
N C16 C14 112.2(2)
N C16 H16A 109.2
C14 C16 H16A 109.2
N C16 H16B 109.2
C14 C16 H16B 109.2
H16A C16 H16B 107.9
N C17 C18 109.4(3)
N C17 H17A 109.8
C18 C17 H17A 109.8
N C17 H17B 109.8
C18 C17 H17B 109.8
H17A C17 H17B 108.2
O1 C18 C17 112.8(3)
O1 C18 H18A 109.0
C17 C18 H18A 109.0
O1 C18 H18B 109.0
C17 C18 H18B 109.0
H18A C18 H18B 107.8
O1 C19 C20 112.6(3)
O1 C19 H19A 109.1
C20 C19 H19A 109.1
O1 C19 H19B 109.1
C20 C19 H19B 109.1
H19A C19 H19B 107.8
N C20 C19 111.0(2)
N C20 H20A 109.4
C19 C20 H20A 109.4
N C20 H20B 109.4
C19 C20 H20B 109.4
H20A C20 H20B 108.0
O3 C21 H21A 109.5
O3 C21 H21B 109.5
H21A C21 H21B 109.5
O3 C21 H21C 109.5
H21A C21 H21C 109.5
H21B C21 H21C 109.5
O4 C22 H22A 109.5
O4 C22 H22B 109.5
H22A C22 H22B 109.5
O4 C22 H22C 109.5
H22A C22 H22C 109.5
H22B C22 H22C 109.5

loop_
_geom_bond_atom_site_label_1
_geom_bond_atom_site_label_2
_geom_bond_distance
Cl C1 1.740(3)
O1 C19 1.411(3)
O1 C18 1.417(3)
O2 C9 1.253(3)
O3 C11 1.360(3)
O3 C21 1.426(3)
O4 C13 1.366(3)
O4 C22 1.427(3)
O5 C15 1.349(3)
O5 H0 0.90(3)
N C20 1.447(3)
N C17 1.466(3)
N C16 1.469(3)
C1 C2 1.382(4)
C1 C6 1.393(3)
C2 C3 1.363(4)
C2 H2 0.9300
C3 C4 1.376(4)
C3 H3 0.9300
C4 C5 1.388(4)
C4 H4 0.9300
C5 C6 1.381(4)
C5 H5 0.9300
C6 C7 1.465(4)
C7 C8 1.309(3)
C7 H7 0.9300
C8 C9 1.472(4)
C8 H8 0.9300
C9 C10 1.468(3)
C10 C11 1.413(3)
C10 C15 1.418(3)
C11 C12 1.385(3)
C12 C13 1.381(3)
C12 H12 0.9300
C13 C14 1.386(3)
C14 C15 1.390(3)
C14 C16 1.494(3)
C16 H16A 0.9700
C16 H16B 0.9700
C17 C18 1.498(4)
C17 H17A 0.9700
C17 H17B 0.9700
C18 H18A 0.9700
C18 H18B 0.9700
C19 C20 1.499(3)
C19 H19A 0.9700
C19 H19B 0.9700
C20 H20A 0.9700
C20 H20B 0.9700
C21 H21A 0.9600
C21 H21B 0.9600
C21 H21C 0.9600
C22 H22A 0.9600
C22 H22B 0.9600
C22 H22C 0.9600

loop_
_geom_hbond_atom_site_label_D
_geom_hbond_atom_site_label_H
_geom_hbond_atom_site_label_A
_geom_hbond_distance_DH
_geom_hbond_distance_HA
_geom_hbond_distance_DA
_geom_hbond_angle_DHA
O5 H0 O2 0.90(3) 1.62(3) 2.452(3) 152(3)

loop_
_geom_torsion_atom_site_label_1
_geom_torsion_atom_site_label_2
_geom_torsion_atom_site_label_3
_geom_torsion_atom_site_label_4
_geom_torsion
C6 C1 C2 C3 1.3(5)
Cl C1 C2 C3 178.8(3)
C1 C2 C3 C4 -0.5(5)
C2 C3 C4 C5 0.0(5)
C3 C4 C5 C6 -0.3(5)
C4 C5 C6 C1 1.1(5)
C4 C5 C6 C7 -179.5(3)
C2 C1 C6 C5 -1.6(4)
Cl C1 C6 C5 -179.0(2)
C2 C1 C6 C7 179.0(3)
Cl C1 C6 C7 1.6(4)
C5 C6 C7 C8 5.6(5)
C1 C6 C7 C8 -175.1(3)
C6 C7 C8 C9 178.4(3)
C7 C8 C9 O2 4.5(4)
C7 C8 C9 C10 -175.1(3)
O2 C9 C10 C11 173.6(3)
C8 C9 C10 C11 -6.8(4)
O2 C9 C10 C15 -3.9(4)
C8 C9 C10 C15 175.7(3)
C21 O3 C11 C12 5.4(4)
C21 O3 C11 C10 -174.4(3)
C15 C10 C11 O3 -178.6(2)
C9 C10 C11 O3 3.9(4)
C15 C10 C11 C12 1.6(4)
C9 C10 C11 C12 -175.9(3)
O3 C11 C12 C13 178.4(3)
C10 C11 C12 C13 -1.8(4)
C22 O4 C13 C12 -1.2(4)
C22 O4 C13 C14 178.5(2)
C11 C12 C13 O4 179.4(3)
C11 C12 C13 C14 -0.4(4)
O4 C13 C14 C15 -177.1(2)
C12 C13 C14 C15 2.7(4)
O4 C13 C14 C16 0.4(4)
C12 C13 C14 C16 -179.8(3)
C13 C14 C15 O5 177.8(2)
C16 C14 C15 O5 0.4(4)
C13 C14 C15 C10 -2.9(4)
C16 C14 C15 C10 179.7(3)
C11 C10 C15 O5 -179.9(3)
C9 C10 C15 O5 -2.3(4)
C11 C10 C15 C14 0.8(4)
C9 C10 C15 C14 178.5(3)
C20 N C16 C14 68.8(3)
C17 N C16 C14 -170.5(2)
C13 C14 C16 N 80.9(3)
C15 C14 C16 N -101.8(3)
C20 N C17 C18 -57.6(3)
C16 N C17 C18 179.4(2)
C19 O1 C18 C17 -57.4(4)
N C17 C18 O1 59.6(4)
C18 O1 C19 C20 56.0(3)
C17 N C20 C19 57.3(3)
C16 N C20 C19 179.6(2)
O1 C19 C20 N -58.1(3)

loop_
_cod_related_entry_id
_cod_related_entry_database
_cod_related_entry_code
1 ChemSpider 30654858
